data_7015409
loop_
_publ_author_name
'Fischer, Christian'
'Kohrt, Christina'
'Drexler, Hans-Joachim'
'Baumann, Wolfgang'
'Heller, Detlef'

_publ_section_title
;
 Trinuclear rhodium hydride complexes.
;
_journal_issue 16
_journal_name_full 'Dalton transactions (Cambridge, England : 2003)'
_journal_page_first 4162
_journal_page_last 4166
_journal_paper_doi 10.1039/c0dt01564d
_journal_volume 40
_journal_year 2011
_chemical_absolute_configuration ad
_chemical_formula_sum 'C27 H48 B F4 O P2 Rh'
_chemical_formula_weight 640.31
_chemical_name_systematic
;
?
;
_space_group_IT_number 4
_symmetry_cell_setting monoclinic
_symmetry_Int_Tables_number 4
_symmetry_space_group_name_Hall 'P 2yb'
_symmetry_space_group_name_H-M 'P 1 21 1'
_atom_sites_solution_hydrogens geom
_atom_sites_solution_primary direct
_atom_sites_solution_secondary difmap
_audit_creation_method SHELXL-97
_cell_angle_alpha 90.00
_cell_angle_beta 107.72(3)
_cell_angle_gamma 90.00
_cell_formula_units_Z 2
_cell_length_a 9.7263(19)
_cell_length_b 14.776(3)
_cell_length_c 10.458(2)
_cell_measurement_reflns_used 10883
_cell_measurement_temperature 150(2)
_cell_measurement_theta_max 27.26
_cell_measurement_theta_min 2.01
_cell_volume 1431.7(5)
_computing_cell_refinement X-AREA
_computing_data_collection 'X-AREA (Stoe & Cie, 2005)'
_computing_data_reduction 'X-RED (Stoe & Cie, 2005)'
_computing_molecular_graphics 'SHELXTL (Sheldrick, 2008)'
_computing_publication_material 'SHELXTL (Sheldrick, 2008)'
_computing_structure_refinement 'SHELXL-97 (Sheldrick, 2008)'
_computing_structure_solution 'SHELXS-97 (Sheldrick, 2008)'
_diffrn_ambient_temperature 150(2)
_diffrn_detector 'image plate (34 cm diameter)'
_diffrn_detector_area_resol_mean 6.67
_diffrn_detector_type STOE
_diffrn_measured_fraction_theta_full 1.000
_diffrn_measured_fraction_theta_max 1.000
_diffrn_measurement_details ' 360 frames, detector distance = 120 mm'
_diffrn_measurement_device '2-circle goniometer'
_diffrn_measurement_device_type 'STOE IPDS 2'
_diffrn_measurement_method 'rotation method'
_diffrn_radiation_collimation '0.5 mm diameter, monocapillary'
_diffrn_radiation_monochromator 'plane graphite'
_diffrn_radiation_polarisn_norm 0
_diffrn_radiation_type 'Mo K\a'
_diffrn_radiation_wavelength 0.71073
_diffrn_reflns_av_R_equivalents 0.0203
_diffrn_reflns_av_sigmaI/netI 0.0143
_diffrn_reflns_limit_h_max 12
_diffrn_reflns_limit_h_min -11
_diffrn_reflns_limit_k_max 18
_diffrn_reflns_limit_k_min -18
_diffrn_reflns_limit_l_max 13
_diffrn_reflns_limit_l_min -13
_diffrn_reflns_number 21863
_diffrn_reflns_theta_full 26.50
_diffrn_reflns_theta_max 26.50
_diffrn_reflns_theta_min 2.04
_diffrn_source 'sealed X-ray tube, 12 x 0.4 mm long-fine focus'
_diffrn_source_current 30
_diffrn_source_power 1.50
_diffrn_source_voltage 50
_exptl_absorpt_coefficient_mu 0.754
_exptl_absorpt_correction_T_max 0.8779
_exptl_absorpt_correction_T_min 0.7021
_exptl_absorpt_correction_type numerical
_exptl_absorpt_process_details 'X-SHAPE and X-RED32 (Stoe & Cie, 2005)'
_exptl_crystal_colour red
_exptl_crystal_density_diffrn 1.485
_exptl_crystal_density_method 'not measured'
_exptl_crystal_description 'part of prism'
_exptl_crystal_F_000 668
_exptl_crystal_size_max 0.500
_exptl_crystal_size_mid 0.367
_exptl_crystal_size_min 0.250
_refine_diff_density_max 0.455
_refine_diff_density_min -0.365
_refine_diff_density_rms 0.051
_refine_ls_abs_structure_details 'Flack H D (1983), Acta Cryst. A39, 876-881'
_refine_ls_abs_structure_Flack -0.020(14)
_refine_ls_extinction_method none
_refine_ls_goodness_of_fit_ref 1.034
_refine_ls_hydrogen_treatment constr
_refine_ls_matrix_type full
_refine_ls_number_parameters 325
_refine_ls_number_reflns 5946
_refine_ls_number_restraints 1
_refine_ls_restrained_S_all 1.034
_refine_ls_R_factor_all 0.0187
_refine_ls_R_factor_gt 0.0184
_refine_ls_shift/su_max 0.002
_refine_ls_shift/su_mean 0.000
_refine_ls_structure_factor_coef Fsqd
_refine_ls_weighting_details 'calc w=1/[\s^2^(Fo^2^)+(0.0399P)^2^+0.1294P] where P=(Fo^2^+2Fc^2^)/3'
_refine_ls_weighting_scheme calc
_refine_ls_wR_factor_gt 0.0500
_refine_ls_wR_factor_ref 0.0501
_reflns_number_gt 5873
_reflns_number_total 5946
_reflns_threshold_expression >2sigma(I)
_cod_data_source_file c0dt01564d.txt
_cod_data_source_block ks1168_TangPHOS_NBD
_cod_original_cell_volume 1431.6(5)
_cod_original_sg_symbol_H-M 'P 21'
_cod_database_code 7015409

loop_
_symmetry_equiv_pos_as_xyz
'x, y, z'
'-x, y+1/2, -z'

loop_
_atom_site_label
_atom_site_type_symbol
_atom_site_fract_x
_atom_site_fract_y
_atom_site_fract_z
_atom_site_U_iso_or_equiv
_atom_site_adp_type
_atom_site_occupancy
_atom_site_symmetry_multiplicity
_atom_site_calc_flag
_atom_site_refinement_flags
_atom_site_disorder_assembly
_atom_site_disorder_group
Rh1 Rh 0.748641(12) 0.056297(11) 0.732776(12) 0.01806(4) Uani 1 1 d . . .
P1 P 0.88656(5) 0.18410(3) 0.74524(4) 0.01634(9) Uani 1 1 d . . .
P2 P 0.66782(5) 0.12592(3) 0.89247(5) 0.01747(9) Uani 1 1 d . . .
C1 C 0.7048(2) 0.00894(13) 0.5252(2) 0.0237(4) Uani 1 1 d . . .
H1A H 0.6987 0.0508 0.4485 0.028 Uiso 1 1 calc R . .
C2 C 0.8322(2) -0.03027(13) 0.6005(2) 0.0236(4) Uani 1 1 d . . .
H2A H 0.9269 -0.0196 0.5839 0.028 Uiso 1 1 calc R . .
C3 C 0.7903(2) -0.12109(13) 0.6507(2) 0.0253(4) Uani 1 1 d . . .
H3A H 0.8686 -0.1670 0.6842 0.030 Uiso 1 1 calc R . .
C4 C 0.7098(2) -0.09001(13) 0.7488(2) 0.0262(4) Uani 1 1 d . . .
H4A H 0.7209 -0.1208 0.8366 0.031 Uiso 1 1 calc R . .
C5 C 0.5824(2) -0.05165(12) 0.6734(2) 0.0245(4) Uani 1 1 d . . .
H5A H 0.4923 -0.0520 0.7006 0.029 Uiso 1 1 calc R . .
C6 C 0.5826(2) -0.05673(13) 0.5268(2) 0.0255(4) Uani 1 1 d . . .
H6A H 0.4878 -0.0486 0.4557 0.031 Uiso 1 1 calc R . .
C7 C 0.6611(2) -0.14783(14) 0.5291(2) 0.0292(4) Uani 1 1 d . . .
H7A H 0.6064 -0.2001 0.5476 0.035 Uiso 1 1 calc R . .
H7B H 0.6887 -0.1586 0.4467 0.035 Uiso 1 1 calc R . .
C8 C 1.0778(2) 0.16571(13) 0.8418(2) 0.0245(4) Uani 1 1 d . . .
H8A H 1.0891 0.1090 0.8944 0.029 Uiso 1 1 calc R . .
H8B H 1.1381 0.1619 0.7809 0.029 Uiso 1 1 calc R . .
C9 C 1.1216(2) 0.24760(15) 0.9355(2) 0.0262(4) Uani 1 1 d . . .
H9A H 1.2073 0.2330 1.0123 0.031 Uiso 1 1 calc R . .
H9B H 1.1451 0.2998 0.8866 0.031 Uiso 1 1 calc R . .
C10 C 0.9929(2) 0.26986(16) 0.9847(2) 0.0282(4) Uani 1 1 d . . .
H10A H 1.0066 0.3302 1.0280 0.034 Uiso 1 1 calc R . .
H10B H 0.9854 0.2245 1.0519 0.034 Uiso 1 1 calc R . .
C11 C 0.85365(19) 0.26940(12) 0.86479(19) 0.0196(3) Uani 1 1 d . . .
H11A H 0.8415 0.3303 0.8210 0.023 Uiso 1 1 calc R . .
C12 C 0.71944(19) 0.24835(12) 0.90598(19) 0.0202(3) Uani 1 1 d . . .
H12A H 0.7366 0.2684 1.0009 0.024 Uiso 1 1 calc R . .
C13 C 0.5820(2) 0.29470(14) 0.8170(2) 0.0293(4) Uani 1 1 d . . .
H13A H 0.5845 0.3602 0.8372 0.035 Uiso 1 1 calc R . .
H13B H 0.5743 0.2870 0.7210 0.035 Uiso 1 1 calc R . .
C14 C 0.4541(2) 0.25032(15) 0.8471(2) 0.0287(4) Uani 1 1 d . . .
H14A H 0.3624 0.2714 0.7828 0.034 Uiso 1 1 calc R . .
H14B H 0.4536 0.2657 0.9391 0.034 Uiso 1 1 calc R . .
C15 C 0.4708(2) 0.14789(14) 0.8337(2) 0.0276(4) Uani 1 1 d . . .
H15A H 0.4288 0.1286 0.7391 0.033 Uiso 1 1 calc R . .
H15B H 0.4218 0.1146 0.8896 0.033 Uiso 1 1 calc R . .
C16 C 0.8893(2) 0.24511(13) 0.58940(19) 0.0210(4) Uani 1 1 d . . .
C17 C 0.7335(2) 0.27331(15) 0.5134(2) 0.0257(4) Uani 1 1 d . . .
H17A H 0.7321 0.3055 0.4311 0.039 Uiso 1 1 calc R . .
H17B H 0.6967 0.3131 0.5704 0.039 Uiso 1 1 calc R . .
H17C H 0.6726 0.2193 0.4903 0.039 Uiso 1 1 calc R . .
C18 C 0.9856(2) 0.32993(13) 0.6189(2) 0.0268(4) Uani 1 1 d . . .
H18A H 0.9833 0.3592 0.5342 0.040 Uiso 1 1 calc R . .
H18B H 1.0850 0.3125 0.6675 0.040 Uiso 1 1 calc R . .
H18C H 0.9499 0.3722 0.6737 0.040 Uiso 1 1 calc R . .
C19 C 0.9478(2) 0.18107(15) 0.5033(2) 0.0278(4) Uani 1 1 d . . .
H19A H 0.9497 0.2123 0.4213 0.042 Uiso 1 1 calc R . .
H19B H 0.8852 0.1277 0.4796 0.042 Uiso 1 1 calc R . .
H19C H 1.0457 0.1621 0.5540 0.042 Uiso 1 1 calc R . .
C20 C 0.7028(2) 0.07666(13) 1.0638(2) 0.0298(5) Uani 1 1 d . . .
C21 C 0.6470(4) 0.1391(2) 1.1538(3) 0.0576(9) Uani 1 1 d . . .
H21A H 0.6669 0.1118 1.2430 0.086 Uiso 1 1 calc R . .
H21B H 0.5427 0.1476 1.1143 0.086 Uiso 1 1 calc R . .
H21C H 0.6957 0.1978 1.1617 0.086 Uiso 1 1 calc R . .
C22 C 0.6242(3) -0.01400(16) 1.0517(2) 0.0372(5) Uani 1 1 d . . .
H22A H 0.6421 -0.0406 1.1411 0.056 Uiso 1 1 calc R . .
H22B H 0.6597 -0.0550 0.9952 0.056 Uiso 1 1 calc R . .
H22C H 0.5203 -0.0044 1.0110 0.056 Uiso 1 1 calc R . .
C23 C 0.8631(3) 0.0594(3) 1.1241(3) 0.0781(12) Uani 1 1 d . . .
H23A H 0.8820 0.0334 1.2140 0.117 Uiso 1 1 calc R . .
H23B H 0.9158 0.1165 1.1302 0.117 Uiso 1 1 calc R . .
H23C H 0.8953 0.0170 1.0670 0.117 Uiso 1 1 calc R . .
B1 B 0.7756(3) 0.41403(17) 0.1929(2) 0.0298(5) Uani 1 1 d . . .
F1 F 0.63667(17) 0.37839(14) 0.1611(2) 0.0595(5) Uani 1 1 d . . .
F2 F 0.86975(15) 0.34401(10) 0.24151(16) 0.0416(3) Uani 1 1 d . . .
F3 F 0.7980(3) 0.45011(11) 0.08007(17) 0.0707(6) Uani 1 1 d . . .
F4 F 0.7940(2) 0.48088(11) 0.28979(16) 0.0503(4) Uani 1 1 d . . .
O1 O 0.75672(17) 0.48572(11) 0.69883(18) 0.0310(3) Uani 1 1 d . . .
C31 C 0.7132(3) 0.5493(2) 0.7806(2) 0.0414(5) Uani 1 1 d . . .
H31A H 0.7829 0.5498 0.8721 0.050 Uiso 1 1 calc R . .
H31B H 0.6170 0.5330 0.7875 0.050 Uiso 1 1 calc R . .
C32 C 0.7076(4) 0.64074(18) 0.7171(3) 0.0417(6) Uani 1 1 d . . .
H32A H 0.7959 0.6760 0.7610 0.050 Uiso 1 1 calc R . .
H32B H 0.6223 0.6754 0.7223 0.050 Uiso 1 1 calc R . .
C33 C 0.6970(2) 0.61916(15) 0.5724(2) 0.0295(4) Uani 1 1 d . . .
H33A H 0.5954 0.6108 0.5168 0.035 Uiso 1 1 calc R . .
H33B H 0.7417 0.6672 0.5324 0.035 Uiso 1 1 calc R . .
C34 C 0.7808(2) 0.53177(13) 0.5877(2) 0.0285(4) Uani 1 1 d . . .
H34A H 0.7461 0.4948 0.5052 0.034 Uiso 1 1 calc R . .
H34B H 0.8849 0.5442 0.6051 0.034 Uiso 1 1 calc R . .

loop_
_atom_site_aniso_label
_atom_site_aniso_U_11
_atom_site_aniso_U_22
_atom_site_aniso_U_33
_atom_site_aniso_U_23
_atom_site_aniso_U_13
_atom_site_aniso_U_12
Rh1 0.01956(6) 0.01627(6) 0.01954(6) -0.00037(7) 0.00772(4) -0.00172(5)
P1 0.01565(19) 0.0167(2) 0.0178(2) 0.00007(16) 0.00668(16) -0.00004(15)
P2 0.0160(2) 0.0203(2) 0.0165(2) 0.00067(16) 0.00559(16) -0.00153(16)
C1 0.0279(9) 0.0235(9) 0.0203(9) -0.0041(7) 0.0083(7) -0.0012(7)
C2 0.0246(9) 0.0237(9) 0.0244(9) -0.0056(7) 0.0102(8) 0.0008(7)
C3 0.0219(9) 0.0185(9) 0.0328(10) -0.0032(7) 0.0042(8) 0.0023(7)
C4 0.0318(10) 0.0167(9) 0.0290(10) 0.0026(7) 0.0077(8) -0.0040(8)
C5 0.0226(9) 0.0171(9) 0.0347(10) -0.0017(7) 0.0099(8) -0.0055(7)
C6 0.0218(9) 0.0212(9) 0.0289(10) -0.0027(7) 0.0011(7) 0.0009(7)
C7 0.0282(10) 0.0225(9) 0.0334(11) -0.0070(8) 0.0044(9) 0.0000(8)
C8 0.0194(8) 0.0260(9) 0.0287(10) 0.0018(8) 0.0081(8) 0.0037(7)
C9 0.0193(8) 0.0330(10) 0.0254(9) -0.0006(8) 0.0057(7) -0.0039(7)
C10 0.0217(9) 0.0374(10) 0.0262(10) -0.0065(8) 0.0083(8) -0.0065(8)
C11 0.0207(8) 0.0187(8) 0.0217(9) -0.0013(7) 0.0102(7) -0.0011(6)
C12 0.0205(8) 0.0208(9) 0.0212(9) -0.0006(7) 0.0094(7) -0.0003(7)
C13 0.0244(10) 0.0310(11) 0.0359(11) 0.0096(8) 0.0141(9) 0.0069(8)
C14 0.0199(9) 0.0372(11) 0.0307(10) 0.0045(8) 0.0100(8) 0.0060(8)
C15 0.0148(8) 0.0386(11) 0.0282(10) -0.0036(8) 0.0046(7) -0.0013(7)
C16 0.0215(8) 0.0227(9) 0.0212(9) 0.0032(7) 0.0101(7) 0.0002(7)
C17 0.0265(10) 0.0290(10) 0.0229(10) 0.0067(8) 0.0095(8) 0.0024(8)
C18 0.0289(10) 0.0239(9) 0.0309(10) 0.0030(8) 0.0140(8) -0.0053(8)
C19 0.0315(10) 0.0319(10) 0.0261(10) 0.0002(8) 0.0180(8) -0.0010(8)
C20 0.0355(10) 0.0316(13) 0.0193(8) 0.0069(7) 0.0039(7) -0.0125(8)
C21 0.113(3) 0.0415(14) 0.0265(13) -0.0019(10) 0.0332(15) -0.0174(15)
C22 0.0524(14) 0.0306(11) 0.0321(11) 0.0050(9) 0.0181(10) -0.0131(10)
C23 0.0378(13) 0.108(3) 0.0669(19) 0.061(2) -0.0159(12) -0.0207(18)
B1 0.0359(12) 0.0298(12) 0.0227(10) -0.0002(9) 0.0075(9) 0.0046(9)
F1 0.0287(8) 0.0730(11) 0.0689(11) -0.0082(9) 0.0029(7) 0.0075(7)
F2 0.0311(7) 0.0416(8) 0.0485(8) 0.0057(6) 0.0067(6) 0.0085(6)
F3 0.143(2) 0.0433(9) 0.0363(9) 0.0045(7) 0.0433(11) -0.0109(11)
F4 0.0747(10) 0.0434(9) 0.0359(8) -0.0124(7) 0.0214(7) 0.0021(8)
O1 0.0393(9) 0.0251(8) 0.0314(8) 0.0055(7) 0.0149(7) 0.0024(6)
C31 0.0630(13) 0.0369(12) 0.0310(10) 0.0051(12) 0.0243(9) 0.0067(14)
C32 0.0601(15) 0.0306(13) 0.0358(13) -0.0030(10) 0.0170(12) 0.0052(12)
C33 0.0342(10) 0.0247(9) 0.0317(11) 0.0049(8) 0.0131(9) 0.0014(8)
C34 0.0317(10) 0.0274(11) 0.0281(10) 0.0042(7) 0.0116(8) 0.0033(8)

loop_
_atom_type_symbol
_atom_type_description
_atom_type_scat_dispersion_real
_atom_type_scat_dispersion_imag
_atom_type_scat_source
C C 0.0033 0.0016 'International Tables Vol C Tables 4.2.6.8 and 6.1.1.4'
H H 0.0000 0.0000 'International Tables Vol C Tables 4.2.6.8 and 6.1.1.4'
B B 0.0013 0.0007 'International Tables Vol C Tables 4.2.6.8 and 6.1.1.4'
F F 0.0171 0.0103 'International Tables Vol C Tables 4.2.6.8 and 6.1.1.4'
P P 0.1023 0.0942 'International Tables Vol C Tables 4.2.6.8 and 6.1.1.4'
Rh Rh -1.1178 0.9187 'International Tables Vol C Tables 4.2.6.8 and 6.1.1.4'
O O 0.0106 0.0060 'International Tables Vol C Tables 4.2.6.8 and 6.1.1.4'

loop_
_geom_angle_atom_site_label_1
_geom_angle_atom_site_label_2
_geom_angle_atom_site_label_3
_geom_angle
_geom_angle_site_symmetry_1
_geom_angle_site_symmetry_3
_geom_angle_publ_flag
C1 Rh1 C4 77.12(8) . . ?
C1 Rh1 C2 36.44(7) . . ?
C4 Rh1 C2 65.53(8) . . ?
C1 Rh1 C5 65.73(8) . . ?
C4 Rh1 C5 36.10(8) . . ?
C2 Rh1 C5 77.58(8) . . ?
C1 Rh1 P2 148.87(5) . . ?
C4 Rh1 P2 106.20(6) . . ?
C2 Rh1 P2 170.67(6) . . ?
C5 Rh1 P2 98.27(6) . . ?
C1 Rh1 P1 104.63(6) . . ?
C4 Rh1 P1 155.55(6) . . ?
C2 Rh1 P1 101.03(6) . . ?
C5 Rh1 P1 165.74(5) . . ?
P2 Rh1 P1 85.05(2) . . ?
C8 P1 C16 105.58(9) . . ?
C8 P1 C11 94.72(9) . . ?
C16 P1 C11 107.97(9) . . ?
C8 P1 Rh1 112.56(7) . . ?
C16 P1 Rh1 120.66(6) . . ?
C11 P1 Rh1 112.10(6) . . ?
C15 P2 C20 104.76(10) . . ?
C15 P2 C12 94.72(9) . . ?
C20 P2 C12 109.75(9) . . ?
C15 P2 Rh1 112.67(7) . . ?
C20 P2 Rh1 121.41(7) . . ?
C12 P2 Rh1 110.18(6) . . ?
C2 C1 C6 106.99(17) . . ?
C2 C1 Rh1 72.43(12) . . ?
C6 C1 Rh1 96.22(12) . . ?
C2 C1 H1A 122.8 . . ?
C6 C1 H1A 122.8 . . ?
Rh1 C1 H1A 122.8 . . ?
C1 C2 C3 105.98(17) . . ?
C1 C2 Rh1 71.13(12) . . ?
C3 C2 Rh1 96.01(12) . . ?
C1 C2 H2A 123.4 . . ?
C3 C2 H2A 123.4 . . ?
Rh1 C2 H2A 123.4 . . ?
C4 C3 C2 102.04(15) . . ?
C4 C3 C7 100.06(17) . . ?
C2 C3 C7 100.14(17) . . ?
C4 C3 H3A 117.2 . . ?
C2 C3 H3A 117.2 . . ?
C7 C3 H3A 117.2 . . ?
C5 C4 C3 107.08(18) . . ?
C5 C4 Rh1 72.41(11) . . ?
C3 C4 Rh1 96.20(13) . . ?
C5 C4 H4A 122.8 . . ?
C3 C4 H4A 122.8 . . ?
Rh1 C4 H4A 122.8 . . ?
C4 C5 C6 106.15(18) . . ?
C4 C5 Rh1 71.49(11) . . ?
C6 C5 Rh1 95.28(12) . . ?
C4 C5 H5A 123.4 . . ?
C6 C5 H5A 123.4 . . ?
Rh1 C5 H5A 123.4 . . ?
C5 C6 C1 102.48(15) . . ?
C5 C6 C7 100.25(16) . . ?
C1 C6 C7 99.77(16) . . ?
C5 C6 H6A 117.1 . . ?
C1 C6 H6A 117.1 . . ?
C7 C6 H6A 117.1 . . ?
C3 C7 C6 93.70(15) . . ?
C3 C7 H7A 113.0 . . ?
C6 C7 H7A 113.0 . . ?
C3 C7 H7B 113.0 . . ?
C6 C7 H7B 113.0 . . ?
H7A C7 H7B 110.4 . . ?
C9 C8 P1 105.73(13) . . ?
C9 C8 H8A 110.6 . . ?
P1 C8 H8A 110.6 . . ?
C9 C8 H8B 110.6 . . ?
P1 C8 H8B 110.6 . . ?
H8A C8 H8B 108.7 . . ?
C10 C9 C8 106.77(16) . . ?
C10 C9 H9A 110.4 . . ?
C8 C9 H9A 110.4 . . ?
C10 C9 H9B 110.4 . . ?
C8 C9 H9B 110.4 . . ?
H9A C9 H9B 108.6 . . ?
C9 C10 C11 109.45(17) . . ?
C9 C10 H10A 109.8 . . ?
C11 C10 H10A 109.8 . . ?
C9 C10 H10B 109.8 . . ?
C11 C10 H10B 109.8 . . ?
H10A C10 H10B 108.2 . . ?
C12 C11 C10 112.78(16) . . ?
C12 C11 P1 112.73(13) . . ?
C10 C11 P1 105.07(13) . . ?
C12 C11 H11A 108.7 . . ?
C10 C11 H11A 108.7 . . ?
P1 C11 H11A 108.7 . . ?
C11 C12 C13 113.54(16) . . ?
C11 C12 P2 114.12(12) . . ?
C13 C12 P2 102.76(13) . . ?
C11 C12 H12A 108.7 . . ?
C13 C12 H12A 108.7 . . ?
P2 C12 H12A 108.7 . . ?
C14 C13 C12 107.33(16) . . ?
C14 C13 H13A 110.2 . . ?
C12 C13 H13A 110.2 . . ?
C14 C13 H13B 110.2 . . ?
C12 C13 H13B 110.2 . . ?
H13A C13 H13B 108.5 . . ?
C13 C14 C15 106.87(17) . . ?
C13 C14 H14A 110.3 . . ?
C15 C14 H14A 110.3 . . ?
C13 C14 H14B 110.3 . . ?
C15 C14 H14B 110.3 . . ?
H14A C14 H14B 108.6 . . ?
C14 C15 P2 105.68(13) . . ?
C14 C15 H15A 110.6 . . ?
P2 C15 H15A 110.6 . . ?
C14 C15 H15B 110.6 . . ?
P2 C15 H15B 110.6 . . ?
H15A C15 H15B 108.7 . . ?
C19 C16 C18 108.02(16) . . ?
C19 C16 C17 110.33(16) . . ?
C18 C16 C17 109.06(16) . . ?
C19 C16 P1 108.72(13) . . ?
C18 C16 P1 112.79(13) . . ?
C17 C16 P1 107.92(13) . . ?
C16 C17 H17A 109.5 . . ?
C16 C17 H17B 109.5 . . ?
H17A C17 H17B 109.5 . . ?
C16 C17 H17C 109.5 . . ?
H17A C17 H17C 109.5 . . ?
H17B C17 H17C 109.5 . . ?
C16 C18 H18A 109.5 . . ?
C16 C18 H18B 109.5 . . ?
H18A C18 H18B 109.5 . . ?
C16 C18 H18C 109.5 . . ?
H18A C18 H18C 109.5 . . ?
H18B C18 H18C 109.5 . . ?
C16 C19 H19A 109.5 . . ?
C16 C19 H19B 109.5 . . ?
H19A C19 H19B 109.5 . . ?
C16 C19 H19C 109.5 . . ?
H19A C19 H19C 109.5 . . ?
H19B C19 H19C 109.5 . . ?
C23 C20 C22 108.2(2) . . ?
C23 C20 C21 111.0(3) . . ?
C22 C20 C21 108.5(2) . . ?
C23 C20 P2 109.21(17) . . ?
C22 C20 P2 108.75(14) . . ?
C21 C20 P2 111.10(16) . . ?
C20 C21 H21A 109.5 . . ?
C20 C21 H21B 109.5 . . ?
H21A C21 H21B 109.5 . . ?
C20 C21 H21C 109.5 . . ?
H21A C21 H21C 109.5 . . ?
H21B C21 H21C 109.5 . . ?
C20 C22 H22A 109.5 . . ?
C20 C22 H22B 109.5 . . ?
H22A C22 H22B 109.5 . . ?
C20 C22 H22C 109.5 . . ?
H22A C22 H22C 109.5 . . ?
H22B C22 H22C 109.5 . . ?
C20 C23 H23A 109.5 . . ?
C20 C23 H23B 109.5 . . ?
H23A C23 H23B 109.5 . . ?
C20 C23 H23C 109.5 . . ?
H23A C23 H23C 109.5 . . ?
H23B C23 H23C 109.5 . . ?
F3 B1 F2 110.4(2) . . ?
F3 B1 F4 109.4(2) . . ?
F2 B1 F4 110.09(19) . . ?
F3 B1 F1 109.7(2) . . ?
F2 B1 F1 107.0(2) . . ?
F4 B1 F1 110.1(2) . . ?
C31 O1 C34 109.16(17) . . ?
O1 C31 C32 107.85(19) . . ?
O1 C31 H31A 110.1 . . ?
C32 C31 H31A 110.1 . . ?
O1 C31 H31B 110.1 . . ?
C32 C31 H31B 110.1 . . ?
H31A C31 H31B 108.4 . . ?
C31 C32 C33 103.58(19) . . ?
C31 C32 H32A 111.0 . . ?
C33 C32 H32A 111.0 . . ?
C31 C32 H32B 111.0 . . ?
C33 C32 H32B 111.0 . . ?
H32A C32 H32B 109.0 . . ?
C34 C33 C32 101.74(18) . . ?
C34 C33 H33A 111.4 . . ?
C32 C33 H33A 111.4 . . ?
C34 C33 H33B 111.4 . . ?
C32 C33 H33B 111.4 . . ?
H33A C33 H33B 109.3 . . ?
O1 C34 C33 106.09(17) . . ?
O1 C34 H34A 110.5 . . ?
C33 C34 H34A 110.5 . . ?
O1 C34 H34B 110.5 . . ?
C33 C34 H34B 110.5 . . ?
H34A C34 H34B 108.7 . . ?

loop_
_geom_bond_atom_site_label_1
_geom_bond_atom_site_label_2
_geom_bond_distance
_geom_bond_site_symmetry_2
_geom_bond_publ_flag
Rh1 C1 2.196(2) . ?
Rh1 C4 2.2097(19) . ?
Rh1 C2 2.2124(19) . ?
Rh1 C5 2.2212(18) . ?
Rh1 P2 2.2944(6) . ?
Rh1 P1 2.2969(6) . ?
P1 C8 1.847(2) . ?
P1 C16 1.8698(19) . ?
P1 C11 1.8702(19) . ?
P2 C15 1.854(2) . ?
P2 C20 1.867(2) . ?
P2 C12 1.8712(19) . ?
C1 C2 1.378(3) . ?
C1 C6 1.538(3) . ?
C1 H1A 1.0000 . ?
C2 C3 1.541(3) . ?
C2 H2A 1.0000 . ?
C3 C4 1.538(3) . ?
C3 C7 1.542(3) . ?
C3 H3A 1.0000 . ?
C4 C5 1.373(3) . ?
C4 H4A 1.0000 . ?
C5 C6 1.536(3) . ?
C5 H5A 1.0000 . ?
C6 C7 1.544(3) . ?
C6 H6A 1.0000 . ?
C7 H7A 0.9900 . ?
C7 H7B 0.9900 . ?
C8 C9 1.533(3) . ?
C8 H8A 0.9900 . ?
C8 H8B 0.9900 . ?
C9 C10 1.526(3) . ?
C9 H9A 0.9900 . ?
C9 H9B 0.9900 . ?
C10 C11 1.541(3) . ?
C10 H10A 0.9900 . ?
C10 H10B 0.9900 . ?
C11 C12 1.526(3) . ?
C11 H11A 1.0000 . ?
C12 C13 1.538(3) . ?
C12 H12A 1.0000 . ?
C13 C14 1.521(3) . ?
C13 H13A 0.9900 . ?
C13 H13B 0.9900 . ?
C14 C15 1.533(3) . ?
C14 H14A 0.9900 . ?
C14 H14B 0.9900 . ?
C15 H15A 0.9900 . ?
C15 H15B 0.9900 . ?
C16 C19 1.530(3) . ?
C16 C18 1.538(3) . ?
C16 C17 1.539(3) . ?
C17 H17A 0.9800 . ?
C17 H17B 0.9800 . ?
C17 H17C 0.9800 . ?
C18 H18A 0.9800 . ?
C18 H18B 0.9800 . ?
C18 H18C 0.9800 . ?
C19 H19A 0.9800 . ?
C19 H19B 0.9800 . ?
C19 H19C 0.9800 . ?
C20 C23 1.515(3) . ?
C20 C22 1.529(3) . ?
C20 C21 1.530(4) . ?
C21 H21A 0.9800 . ?
C21 H21B 0.9800 . ?
C21 H21C 0.9800 . ?
C22 H22A 0.9800 . ?
C22 H22B 0.9800 . ?
C22 H22C 0.9800 . ?
C23 H23A 0.9800 . ?
C23 H23B 0.9800 . ?
C23 H23C 0.9800 . ?
B1 F3 1.372(3) . ?
B1 F2 1.372(3) . ?
B1 F4 1.387(3) . ?
B1 F1 1.393(3) . ?
O1 C31 1.420(3) . ?
O1 C34 1.426(3) . ?
C31 C32 1.499(4) . ?
C31 H31A 0.9900 . ?
C31 H31B 0.9900 . ?
C32 C33 1.518(3) . ?
C32 H32A 0.9900 . ?
C32 H32B 0.9900 . ?
C33 C34 1.509(3) . ?
C33 H33A 0.9900 . ?
C33 H33B 0.9900 . ?
C34 H34A 0.9900 . ?
C34 H34B 0.9900 . ?

loop_
_geom_torsion_atom_site_label_1
_geom_torsion_atom_site_label_2
_geom_torsion_atom_site_label_3
_geom_torsion_atom_site_label_4
_geom_torsion
_geom_torsion_site_symmetry_1
_geom_torsion_site_symmetry_2
_geom_torsion_site_symmetry_3
_geom_torsion_site_symmetry_4
_geom_torsion_publ_flag
C1 Rh1 P1 C8 -106.75(9) . . . . ?
C4 Rh1 P1 C8 -15.74(16) . . . . ?
C2 Rh1 P1 C8 -69.52(9) . . . . ?
C5 Rh1 P1 C8 -152.5(2) . . . . ?
P2 Rh1 P1 C8 103.33(8) . . . . ?
C1 Rh1 P1 C16 19.02(9) . . . . ?
C4 Rh1 P1 C16 110.02(16) . . . . ?
C2 Rh1 P1 C16 56.24(9) . . . . ?
C5 Rh1 P1 C16 -26.7(2) . . . . ?
P2 Rh1 P1 C16 -130.91(7) . . . . ?
C1 Rh1 P1 C11 147.90(8) . . . . ?
C4 Rh1 P1 C11 -121.10(16) . . . . ?
C2 Rh1 P1 C11 -174.87(8) . . . . ?
C5 Rh1 P1 C11 102.1(2) . . . . ?
P2 Rh1 P1 C11 -2.03(6) . . . . ?
C1 Rh1 P2 C15 7.95(13) . . . . ?
C4 Rh1 P2 C15 -83.89(10) . . . . ?
C2 Rh1 P2 C15 -110.7(3) . . . . ?
C5 Rh1 P2 C15 -47.79(9) . . . . ?
P1 Rh1 P2 C15 118.24(8) . . . . ?
C1 Rh1 P2 C20 133.29(13) . . . . ?
C4 Rh1 P2 C20 41.45(10) . . . . ?
C2 Rh1 P2 C20 14.7(3) . . . . ?
C5 Rh1 P2 C20 77.55(9) . . . . ?
P1 Rh1 P2 C20 -116.42(8) . . . . ?
C1 Rh1 P2 C12 -96.44(12) . . . . ?
C4 Rh1 P2 C12 171.72(9) . . . . ?
C2 Rh1 P2 C12 144.9(3) . . . . ?
C5 Rh1 P2 C12 -152.18(8) . . . . ?
P1 Rh1 P2 C12 13.85(6) . . . . ?
C4 Rh1 C1 C2 -66.05(13) . . . . ?
C5 Rh1 C1 C2 -102.34(13) . . . . ?
P2 Rh1 C1 C2 -166.13(10) . . . . ?
P1 Rh1 C1 C2 88.83(12) . . . . ?
C4 Rh1 C1 C6 39.83(11) . . . . ?
C2 Rh1 C1 C6 105.89(16) . . . . ?
C5 Rh1 C1 C6 3.55(10) . . . . ?
P2 Rh1 C1 C6 -60.25(16) . . . . ?
P1 Rh1 C1 C6 -165.28(10) . . . . ?
C6 C1 C2 C3 -0.3(2) . . . . ?
Rh1 C1 C2 C3 90.98(14) . . . . ?
C6 C1 C2 Rh1 -91.26(14) . . . . ?
C4 Rh1 C2 C1 101.79(13) . . . . ?
C5 Rh1 C2 C1 65.77(13) . . . . ?
P2 Rh1 C2 C1 130.2(3) . . . . ?
P1 Rh1 C2 C1 -99.73(12) . . . . ?
C1 Rh1 C2 C3 -104.87(17) . . . . ?
C4 Rh1 C2 C3 -3.08(11) . . . . ?
C5 Rh1 C2 C3 -39.11(12) . . . . ?
P2 Rh1 C2 C3 25.3(4) . . . . ?
P1 Rh1 C2 C3 155.40(10) . . . . ?
C1 C2 C3 C4 -67.9(2) . . . . ?
Rh1 C2 C3 C4 4.12(15) . . . . ?
C1 C2 C3 C7 34.7(2) . . . . ?
Rh1 C2 C3 C7 106.80(14) . . . . ?
C2 C3 C4 C5 69.33(19) . . . . ?
C7 C3 C4 C5 -33.4(2) . . . . ?
C2 C3 C4 Rh1 -4.13(15) . . . . ?
C7 C3 C4 Rh1 -106.88(13) . . . . ?
C1 Rh1 C4 C5 -66.29(14) . . . . ?
C2 Rh1 C4 C5 -102.90(14) . . . . ?
P2 Rh1 C4 C5 81.71(13) . . . . ?
P1 Rh1 C4 C5 -163.36(11) . . . . ?
C1 Rh1 C4 C3 39.70(12) . . . . ?
C2 Rh1 C4 C3 3.09(11) . . . . ?
C5 Rh1 C4 C3 105.99(18) . . . . ?
P2 Rh1 C4 C3 -172.31(10) . . . . ?
P1 Rh1 C4 C3 -57.4(2) . . . . ?
C3 C4 C5 C6 -1.0(2) . . . . ?
Rh1 C4 C5 C6 90.24(13) . . . . ?
C3 C4 C5 Rh1 -91.21(14) . . . . ?
C1 Rh1 C5 C4 101.74(14) . . . . ?
C2 Rh1 C5 C4 65.29(14) . . . . ?
P2 Rh1 C5 C4 -106.21(13) . . . . ?
P1 Rh1 C5 C4 151.24(19) . . . . ?
C1 Rh1 C5 C6 -3.55(10) . . . . ?
C4 Rh1 C5 C6 -105.29(17) . . . . ?
C2 Rh1 C5 C6 -40.00(11) . . . . ?
P2 Rh1 C5 C6 148.50(10) . . . . ?
P1 Rh1 C5 C6 46.0(3) . . . . ?
C4 C5 C6 C1 -67.50(18) . . . . ?
Rh1 C5 C6 C1 4.73(14) . . . . ?
C4 C5 C6 C7 35.01(19) . . . . ?
Rh1 C5 C6 C7 107.25(13) . . . . ?
C2 C1 C6 C5 68.69(19) . . . . ?
Rh1 C1 C6 C5 -4.79(14) . . . . ?
C2 C1 C6 C7 -34.2(2) . . . . ?
Rh1 C1 C6 C7 -107.68(14) . . . . ?
C4 C3 C7 C6 51.56(18) . . . . ?
C2 C3 C7 C6 -52.74(18) . . . . ?
C5 C6 C7 C3 -52.41(18) . . . . ?
C1 C6 C7 C3 52.30(18) . . . . ?
C16 P1 C8 C9 91.77(14) . . . . ?
C11 P1 C8 C9 -18.37(15) . . . . ?
Rh1 P1 C8 C9 -134.67(12) . . . . ?
P1 C8 C9 C10 38.82(19) . . . . ?
C8 C9 C10 C11 -46.3(2) . . . . ?
C9 C10 C11 C12 154.03(17) . . . . ?
C9 C10 C11 P1 30.86(19) . . . . ?
C8 P1 C11 C12 -129.89(14) . . . . ?
C16 P1 C11 C12 122.04(13) . . . . ?
Rh1 P1 C11 C12 -13.21(14) . . . . ?
C8 P1 C11 C10 -6.69(14) . . . . ?
C16 P1 C11 C10 -114.76(13) . . . . ?
Rh1 P1 C11 C10 109.99(12) . . . . ?
C10 C11 C12 C13 148.80(18) . . . . ?
P1 C11 C12 C13 -92.40(17) . . . . ?
C10 C11 C12 P2 -93.87(17) . . . . ?
P1 C11 C12 P2 24.92(17) . . . . ?
C15 P2 C12 C11 -142.70(14) . . . . ?
C20 P2 C12 C11 109.77(15) . . . . ?
Rh1 P2 C12 C11 -26.44(15) . . . . ?
C15 P2 C12 C13 -19.33(14) . . . . ?
C20 P2 C12 C13 -126.86(14) . . . . ?
Rh1 P2 C12 C13 96.93(12) . . . . ?
C11 C12 C13 C14 166.44(17) . . . . ?
P2 C12 C13 C14 42.68(19) . . . . ?
C12 C13 C14 C15 -51.6(2) . . . . ?
C13 C14 C15 P2 34.22(19) . . . . ?
C20 P2 C15 C14 103.76(15) . . . . ?
C12 P2 C15 C14 -8.11(15) . . . . ?
Rh1 P2 C15 C14 -122.29(13) . . . . ?
C8 P1 C16 C19 67.57(15) . . . . ?
C11 P1 C16 C19 167.94(13) . . . . ?
Rh1 P1 C16 C19 -61.36(14) . . . . ?
C8 P1 C16 C18 -52.21(16) . . . . ?
C11 P1 C16 C18 48.17(15) . . . . ?
Rh1 P1 C16 C18 178.86(11) . . . . ?
C8 P1 C16 C17 -172.75(13) . . . . ?
C11 P1 C16 C17 -72.38(15) . . . . ?
Rh1 P1 C16 C17 58.32(15) . . . . ?
C15 P2 C20 C23 -177.8(2) . . . . ?
C12 P2 C20 C23 -77.1(2) . . . . ?
Rh1 P2 C20 C23 53.3(2) . . . . ?
C15 P2 C20 C22 64.34(18) . . . . ?
C12 P2 C20 C22 165.00(16) . . . . ?
Rh1 P2 C20 C22 -64.55(18) . . . . ?
C15 P2 C20 C21 -55.0(2) . . . . ?
C12 P2 C20 C21 45.7(2) . . . . ?
Rh1 P2 C20 C21 176.10(16) . . . . ?
C34 O1 C31 C32 0.7(3) . . . . ?
O1 C31 C32 C33 20.1(3) . . . . ?
C31 C32 C33 C34 -31.5(3) . . . . ?
C31 O1 C34 C33 -21.5(2) . . . . ?
C32 C33 C34 O1 32.9(2) . . . . ?
